data_2202229
loop_
_publ_author_name
'Youcun Chen'
'Jingli Xie'
'Xiaoming Ren'
'Guangxiang Liu'

_publ_section_title
;
 The 1:2 bis(maleonitriledithiolato)palladium(II) complex of the
 <i>N</i>-(2-fluoro-4-bromobenzyl)pyridinium cation
;
_journal_issue 4
_journal_name_full 'Acta Crystallographica Section E'
_journal_page_first m157
_journal_page_last m159
_journal_paper_doi 10.1107/S1600536803005270
_journal_volume 59
_journal_year 2003
_chemical_formula_iupac '(C12 H10 Br F N)2 [Pd (C4 N2 S2)2]'
_chemical_formula_moiety '2C12 H10 Br F N 1+, C8 N4 Pd S4 2-'
_chemical_formula_sum 'C32 H20 Br2 F2 N6 Pd S4'
_chemical_formula_weight 921.00
_chemical_name_systematic
;
Bis[N-(2-fluoro-4-bromobenzyl)pyridinium]
bis(maleonitriledithiolato)palladium(II)
;
_space_group_IT_number 2
_symmetry_cell_setting triclinic
_symmetry_space_group_name_Hall '-P 1'
_symmetry_space_group_name_H-M 'P -1'
_atom_sites_solution_hydrogens geom
_atom_sites_solution_primary direct
_atom_sites_solution_secondary difmap
_audit_creation_method SHELXL-97
_cell_angle_alpha 69.564(4)
_cell_angle_beta 89.016(4)
_cell_angle_gamma 74.151(4)
_cell_formula_units_Z 1
_cell_length_a 7.1140(18)
_cell_length_b 11.035(3)
_cell_length_c 11.851(3)
_cell_measurement_reflns_used 25
_cell_measurement_temperature 293(2)
_cell_measurement_theta_max 27.50
_cell_measurement_theta_min 3.10
_cell_volume 835.5(4)
_computing_cell_refinement 'SMART (Siemens, 1996)'
_computing_data_collection 'SMART (Siemens, 1996)'
_computing_data_reduction SAINT
_computing_molecular_graphics SHELXTL
_computing_structure_refinement 'SHELXL97 (Sheldrick, 1997)'
_computing_structure_solution 'SHELXS97 (Sheldrick, 1997)'
_diffrn_ambient_temperature 293(2)
_diffrn_measured_fraction_theta_full 0.986
_diffrn_measured_fraction_theta_max 0.986
_diffrn_measurement_device_type 'Siemens CCD area-detector'
_diffrn_measurement_method \w
_diffrn_radiation_monochromator graphite
_diffrn_radiation_source 'fine-focus sealed tube'
_diffrn_radiation_type MoK\a
_diffrn_radiation_wavelength 0.71073
_diffrn_reflns_av_R_equivalents 0.0159
_diffrn_reflns_av_sigmaI/netI 0.0326
_diffrn_reflns_limit_h_max 8
_diffrn_reflns_limit_h_min -7
_diffrn_reflns_limit_k_max 13
_diffrn_reflns_limit_k_min -13
_diffrn_reflns_limit_l_max 14
_diffrn_reflns_limit_l_min -13
_diffrn_reflns_number 4372
_diffrn_reflns_theta_full 25.00
_diffrn_reflns_theta_max 25.00
_diffrn_reflns_theta_min 1.84
_diffrn_standards_interval_count 0
_diffrn_standards_interval_time 0
_diffrn_standards_number 0
_exptl_absorpt_coefficient_mu 3.242
_exptl_absorpt_correction_T_max 0.728
_exptl_absorpt_correction_T_min 0.665
_exptl_absorpt_correction_type empirical
_exptl_absorpt_process_details '(North et al., 1984)'
_exptl_crystal_colour black
_exptl_crystal_density_diffrn 1.830
_exptl_crystal_density_method 'not measured'
_exptl_crystal_description block
_exptl_crystal_F_000 452
_exptl_crystal_size_max 0.15
_exptl_crystal_size_mid 0.10
_exptl_crystal_size_min 0.10
_refine_diff_density_max 0.369
_refine_diff_density_min -0.473
_refine_ls_extinction_method none
_refine_ls_goodness_of_fit_ref 1.124
_refine_ls_hydrogen_treatment constr
_refine_ls_matrix_type full
_refine_ls_number_parameters 214
_refine_ls_number_reflns 2907
_refine_ls_number_restraints 0
_refine_ls_restrained_S_all 1.124
_refine_ls_R_factor_all 0.0374
_refine_ls_R_factor_gt 0.0302
_refine_ls_shift/su_max 0.001
_refine_ls_shift/su_mean 0.000
_refine_ls_structure_factor_coef Fsqd
_refine_ls_weighting_details 'calc w = 1/[\s^2^(Fo^2^)+(0.0250P)^2^] where P = (Fo^2^+2Fc^2^)/3'
_refine_ls_weighting_scheme calc
_refine_ls_wR_factor_gt 0.0642
_refine_ls_wR_factor_ref 0.0652
_reflns_number_gt 2348
_reflns_number_total 2907
_reflns_threshold_expression I>2\s(I)
_cod_data_source_file ww6067.cif
_cod_data_source_block I
_cod_depositor_comments
;
The following automatic conversions were performed:
'_geom_bond_publ_flag' value 'Yes' changed to 'yes' according to
'/home/saulius/struct/CIF-dictionaries/cif_core.dic' dictionary named
'cif_core.dic' version 2.4.1 from 2010-06-29 (2 times).

Automatic conversion script
Id: cif_fix_enum 1527 2010-12-29 10:47:43Z saulius 

The following automatic conversions were performed:

'_geom_bond_publ_flag' value 'Yes' changed to 'yes' according to
/home/saulius/struct/CIF-dictionaries/cif_core.dic dictionary named
'cif_core.dic' version 2.4.1 from 2010-06-29 (2
times).

'_geom_angle_publ_flag' value 'Yes' changed to 'yes'
according to /home/saulius/struct/CIF-dictionaries/cif_core.dic
dictionary named 'cif_core.dic' version 2.4.1 from 2010-06-29.

Automatic conversion script
Id: cif_fix_values 1715 2011-07-08 13:25:40Z adriana 
;
_cod_database_code 2202229
_cod_database_fobs_code 2202229

loop_
_symmetry_equiv_pos_as_xyz
'x, y, z'
'-x, -y, -z'

loop_
_atom_site_label
_atom_site_fract_x
_atom_site_fract_y
_atom_site_fract_z
_atom_site_U_iso_or_equiv
_atom_site_adp_type
_atom_site_calc_flag
_atom_site_refinement_flags
_atom_site_occupancy
_atom_site_disorder_assembly
_atom_site_disorder_group
_atom_site_type_symbol
Pd1 0.5000 0.5000 0.5000 0.04301(12) Uani d S 1 . . Pd
S1 0.40863(14) 0.72963(9) 0.44522(7) 0.0547(2) Uani d . 1 . . S
S2 0.58998(13) 0.47912(8) 0.69237(7) 0.0506(2) Uani d . 1 . . S
Br1 0.66831(6) -0.03283(4) 0.85503(3) 0.06649(14) Uani d . 1 . . Br
N1 0.2957(5) 0.9925(3) 0.5777(3) 0.0779(10) Uani d . 1 . . N
N2 0.5539(5) 0.6785(3) 0.8871(3) 0.0787(10) Uani d . 1 . . N
N3 1.1281(4) 0.4618(3) 0.7710(2) 0.0445(6) Uani d . 1 . . N
C1 0.3641(5) 0.8849(4) 0.5803(3) 0.0556(9) Uani d . 1 . . C
C2 0.4384(5) 0.7496(3) 0.5823(3) 0.0469(8) Uani d . 1 . . C
C3 0.5145(5) 0.6450(3) 0.6852(3) 0.0464(8) Uani d . 1 . . C
C4 0.5342(5) 0.6662(4) 0.7970(3) 0.0558(9) Uani d . 1 . . C
C5 1.1262(6) 0.5449(4) 0.8308(3) 0.0592(10) Uani d . 1 . . C
H5A 1.1843 0.5097 0.9095 0.071 Uiso calc R 1 . . H
C6 1.0414(6) 0.6789(4) 0.7787(4) 0.0700(11) Uani d . 1 . . C
H6A 1.0370 0.7350 0.8223 0.084 Uiso calc R 1 . . H
C7 0.9619(5) 0.7320(4) 0.6617(3) 0.0598(10) Uani d . 1 . . C
H7A 0.9053 0.8245 0.6246 0.072 Uiso calc R 1 . . H
C8 0.9666(6) 0.6486(4) 0.6008(3) 0.0663(11) Uani d . 1 . . C
H8A 0.9125 0.6828 0.5212 0.080 Uiso calc R 1 . . H
C9 1.0518(6) 0.5128(4) 0.6572(3) 0.0628(10) Uani d . 1 . . C
H9A 1.0561 0.4553 0.6149 0.075 Uiso calc R 1 . . H
C10 1.2258(5) 0.3150(3) 0.8276(3) 0.0539(9) Uani d . 1 . . C
H10A 1.2784 0.2953 0.9091 0.065 Uiso calc R 1 . . H
H10B 1.3346 0.2899 0.7820 0.065 Uiso calc R 1 . . H
C11 1.0879(5) 0.2314(3) 0.8324(3) 0.0433(8) Uani d . 1 . . C
C12 0.9332(5) 0.2349(3) 0.9027(3) 0.0457(8) Uani d . 1 . . C
C13 0.8074(5) 0.1583(3) 0.9133(3) 0.0488(8) Uani d . 1 . . C
H13A 0.7046 0.1627 0.9626 0.059 Uiso calc R 1 . . H
C14 0.8398(5) 0.0741(3) 0.8474(3) 0.0471(8) Uani d . 1 . . C
C15 0.9913(5) 0.0675(3) 0.7751(3) 0.0497(8) Uani d . 1 . . C
H15A 1.0103 0.0108 0.7309 0.060 Uiso calc R 1 . . H
C16 1.1159(5) 0.1459(3) 0.7683(3) 0.0513(9) Uani d . 1 . . C
H16A 1.2200 0.1409 0.7200 0.062 Uiso calc R 1 . . H
F1 0.9026(3) 0.3201(2) 0.96467(17) 0.0675(6) Uani d . 1 . . F

loop_
_atom_site_aniso_label
_atom_site_aniso_U_11
_atom_site_aniso_U_22
_atom_site_aniso_U_33
_atom_site_aniso_U_12
_atom_site_aniso_U_13
_atom_site_aniso_U_23
Pd1 0.0417(2) 0.0389(2) 0.0416(2) -0.01027(16) -0.00154(16) -0.00693(16)
S1 0.0691(6) 0.0409(5) 0.0431(5) -0.0092(4) -0.0043(4) -0.0062(4)
S2 0.0532(6) 0.0446(5) 0.0447(5) -0.0120(4) -0.0065(4) -0.0059(4)
Br1 0.0639(3) 0.0558(3) 0.0715(3) -0.0237(2) -0.0084(2) -0.0070(2)
N1 0.094(3) 0.058(2) 0.077(2) -0.0102(19) 0.018(2) -0.0271(19)
N2 0.098(3) 0.093(3) 0.061(2) -0.046(2) 0.006(2) -0.032(2)
N3 0.0405(16) 0.0455(16) 0.0451(16) -0.0125(13) -0.0003(13) -0.0130(13)
C1 0.062(2) 0.052(2) 0.050(2) -0.0154(19) 0.0136(18) -0.0154(18)
C2 0.045(2) 0.0429(19) 0.0492(19) -0.0125(16) 0.0071(16) -0.0131(16)
C3 0.042(2) 0.050(2) 0.0463(19) -0.0144(16) 0.0048(16) -0.0158(17)
C4 0.057(2) 0.058(2) 0.050(2) -0.0235(19) 0.0011(19) -0.0120(19)
C5 0.073(3) 0.058(2) 0.049(2) -0.018(2) -0.0117(19) -0.0224(19)
C6 0.092(3) 0.052(2) 0.068(3) -0.015(2) 0.001(2) -0.028(2)
C7 0.058(2) 0.047(2) 0.069(3) -0.0167(19) 0.006(2) -0.014(2)
C8 0.081(3) 0.062(3) 0.047(2) -0.019(2) -0.008(2) -0.009(2)
C9 0.080(3) 0.060(2) 0.046(2) -0.014(2) -0.005(2) -0.0204(19)
C10 0.048(2) 0.047(2) 0.058(2) -0.0044(17) -0.0055(18) -0.0138(17)
C11 0.0375(19) 0.0410(18) 0.0430(18) -0.0044(15) -0.0082(15) -0.0095(15)
C12 0.048(2) 0.0423(19) 0.0395(18) -0.0036(16) -0.0044(16) -0.0129(16)
C13 0.044(2) 0.049(2) 0.0408(18) -0.0046(17) 0.0011(16) -0.0074(16)
C14 0.045(2) 0.0385(19) 0.0446(18) -0.0077(16) -0.0097(16) -0.0012(16)
C15 0.050(2) 0.044(2) 0.053(2) -0.0060(17) -0.0011(17) -0.0197(17)
C16 0.046(2) 0.051(2) 0.0483(19) -0.0053(17) 0.0034(17) -0.0138(17)
F1 0.0767(15) 0.0706(14) 0.0653(13) -0.0182(12) 0.0116(11) -0.0388(12)

loop_
_atom_type_symbol
_atom_type_description
_atom_type_scat_dispersion_real
_atom_type_scat_dispersion_imag
_atom_type_scat_source
C C 0.0033 0.0016 'International Tables Vol C Tables 4.2.6.8 and 6.1.1.4'
H H 0.0000 0.0000 'International Tables Vol C Tables 4.2.6.8 and 6.1.1.4'
N N 0.0061 0.0033 'International Tables Vol C Tables 4.2.6.8 and 6.1.1.4'
F F 0.0171 0.0103 'International Tables Vol C Tables 4.2.6.8 and 6.1.1.4'
S S 0.1246 0.1234 'International Tables Vol C Tables 4.2.6.8 and 6.1.1.4'
Br Br -0.2901 2.4595 'International Tables Vol C Tables 4.2.6.8 and 6.1.1.4'
Pd Pd -0.9988 1.0072 'International Tables Vol C Tables 4.2.6.8 and 6.1.1.4'

loop_
_geom_angle_atom_site_label_1
_geom_angle_atom_site_label_2
_geom_angle_atom_site_label_3
_geom_angle_site_symmetry_1
_geom_angle_site_symmetry_3
_geom_angle
_geom_angle_publ_flag
S1 Pd1 S1 . 2_666 180.0 ?
S1 Pd1 S2 . . 89.56(3) yes
S1 Pd1 S2 2_666 . 90.44(3) no
S1 Pd1 S2 . 2_666 90.44(3) no
S1 Pd1 S2 2_666 2_666 89.56(3) no
S2 Pd1 S2 . 2_666 180.0 ?
C2 S1 Pd1 . . 102.19(11) ?
C3 S2 Pd1 . . 102.16(11) ?
C9 N3 C5 . . 119.4(3) ?
C9 N3 C10 . . 119.7(3) ?
C5 N3 C10 . . 120.9(3) ?
N1 C1 C2 . . 176.6(4) ?
C3 C2 C1 . . 121.8(3) ?
C3 C2 S1 . . 122.8(3) ?
C1 C2 S1 . . 115.3(2) ?
C2 C3 C4 . . 120.8(3) ?
C2 C3 S2 . . 122.8(2) ?
C4 C3 S2 . . 116.3(3) ?
N2 C4 C3 . . 177.6(4) ?
N3 C5 C6 . . 121.0(3) ?
N3 C5 H5A . . 119.5 ?
C6 C5 H5A . . 119.5 ?
C5 C6 C7 . . 119.9(3) ?
C5 C6 H6A . . 120.0 ?
C7 C6 H6A . . 120.0 ?
C8 C7 C6 . . 119.0(3) ?
C8 C7 H7A . . 120.5 ?
C6 C7 H7A . . 120.5 ?
C7 C8 C9 . . 119.4(3) ?
C7 C8 H8A . . 120.3 ?
C9 C8 H8A . . 120.3 ?
N3 C9 C8 . . 121.2(3) ?
N3 C9 H9A . . 119.4 ?
C8 C9 H9A . . 119.4 ?
N3 C10 C11 . . 112.4(3) ?
N3 C10 H10A . . 109.1 ?
C11 C10 H10A . . 109.1 ?
N3 C10 H10B . . 109.1 ?
C11 C10 H10B . . 109.1 ?
H10A C10 H10B . . 107.9 ?
C12 C11 C16 . . 117.5(3) ?
C12 C11 C10 . . 121.4(3) ?
C16 C11 C10 . . 121.1(3) ?
F1 C12 C11 . . 117.9(3) ?
F1 C12 C13 . . 118.2(3) ?
C11 C12 C13 . . 123.9(3) ?
C12 C13 C14 . . 117.0(3) ?
C12 C13 H13A . . 121.5 ?
C14 C13 H13A . . 121.5 ?
C15 C14 C13 . . 121.5(3) ?
C15 C14 Br1 . . 119.0(3) ?
C13 C14 Br1 . . 119.5(3) ?
C14 C15 C16 . . 119.4(3) ?
C14 C15 H15A . . 120.3 ?
C16 C15 H15A . . 120.3 ?
C11 C16 C15 . . 120.8(3) ?
C11 C16 H16A . . 119.6 ?
C15 C16 H16A . . 119.6 ?

loop_
_geom_bond_atom_site_label_1
_geom_bond_atom_site_label_2
_geom_bond_site_symmetry_2
_geom_bond_distance
_geom_bond_publ_flag
Pd1 S1 . 2.2872(11) yes
Pd1 S1 2_666 2.2872(11) no
Pd1 S2 . 2.2941(10) yes
Pd1 S2 2_666 2.2941(10) no
S1 C2 . 1.738(3) ?
S2 C3 . 1.732(3) ?
Br1 C14 . 1.897(3) ?
N1 C1 . 1.143(4) ?
N2 C4 . 1.138(4) ?
N3 C9 . 1.326(4) ?
N3 C5 . 1.337(4) ?
N3 C10 . 1.484(4) ?
C1 C2 . 1.434(5) ?
C2 C3 . 1.346(4) ?
C3 C4 . 1.439(5) ?
C5 C6 . 1.349(5) ?
C5 H5A . 0.9300 ?
C6 C7 . 1.365(5) ?
C6 H6A . 0.9300 ?
C7 C8 . 1.348(5) ?
C7 H7A . 0.9300 ?
C8 C9 . 1.370(5) ?
C8 H8A . 0.9300 ?
C9 H9A . 0.9300 ?
C10 C11 . 1.507(4) ?
C10 H10A . 0.9700 ?
C10 H10B . 0.9700 ?
C11 C12 . 1.369(4) ?
C11 C16 . 1.378(4) ?
C12 F1 . 1.355(3) ?
C12 C13 . 1.366(4) ?
C13 C14 . 1.382(4) ?
C13 H13A . 0.9300 ?
C14 C15 . 1.368(4) ?
C15 C16 . 1.381(4) ?
C15 H15A . 0.9300 ?
C16 H16A . 0.9300 ?

loop_
_geom_hbond_atom_site_label_D
_geom_hbond_atom_site_label_H
_geom_hbond_atom_site_label_A
_geom_hbond_site_symmetry_A
_geom_hbond_distance_DH
_geom_hbond_distance_HA
_geom_hbond_distance_DA
_geom_hbond_angle_DHA
C6 H6A F1 2_767 0.93 2.40 3.079(4) 130
